data_4131730
loop_
_publ_author_name
'Dolgopolova, Ekaterina A.'
'Ejegbavwo, Otega A.'
'Martin, Corey R.'
'Smith, Mark D.'
'Setyawan, Wahyu'
'Karakalos, Stavros G.'
'Henager, Charles H.'
'Zur Loye, Hans-Conrad'
'Shustova, Natalia B.'

_publ_section_title
;
 Multifaceted Modularity: A Key for Stepwise Building of Hierarchical
 Complexity in Actinide Metal-Organic Frameworks.
;
_journal_issue 46
_journal_name_full 'Journal of the American Chemical Society'
_journal_page_first 16852
_journal_page_last 16861
_journal_paper_doi 10.1021/jacs.7b09496
_journal_volume 139
_journal_year 2017
_chemical_formula_moiety '0.5(C128 H96 O80.37 U1.76 Zr12)'
_chemical_formula_sum 'C64 H48 O40.08 U0.88 Zr6'
_chemical_formula_weight 2213.98
_space_group_crystal_system tetragonal
_space_group_IT_number 131
_space_group_name_Hall '-P 4c 2'
_space_group_name_H-M_alt 'P 42/m m c'
_atom_sites_solution_hydrogens geom
_atom_sites_solution_primary dual
_audit_creation_date 2017-03-27
_audit_creation_method
;
Olex2 1.2
(compiled 2017.03.02 svn.r3394 for OlexSys, GUI svn.r5324)
;
_cell_angle_alpha 90
_cell_angle_beta 90
_cell_angle_gamma 90
_cell_formula_units_Z 2
_cell_length_a 24.0528(9)
_cell_length_b 24.0528(9)
_cell_length_c 15.7060(7)
_cell_measurement_reflns_used 9910
_cell_measurement_temperature 100(2)
_cell_measurement_theta_max 24.70
_cell_measurement_theta_min 2.29
_cell_volume 9086.5(6)
_computing_cell_refinement 'SAINT v8.37A (Bruker, 2015)'
_computing_data_collection 'Bruker APEX3 v2016.5-0 (Bruker, 2016)'
_computing_data_reduction 'SAINT v8.37A (Bruker, 2015)'
_computing_molecular_graphics 'Olex2 (Dolomanov et al., 2009)'
_computing_publication_material 'Olex2 (Dolomanov et al., 2009)'
_computing_structure_refinement 'XL (Sheldrick, 2008)'
_computing_structure_solution 'ShelXT (Sheldrick, 2015)'
_diffrn_ambient_temperature 100(2)
_diffrn_detector 'Bruker PHOTON-100 area detector'
_diffrn_detector_area_resol_mean 10.4
_diffrn_detector_type 'CMOS area detector'
_diffrn_measured_fraction_theta_full 0.998
_diffrn_measured_fraction_theta_max 0.998
_diffrn_measurement_device 'three-circle diffractometer'
_diffrn_measurement_device_type 'Bruker D8 Quest'
_diffrn_measurement_method '\w and \f scans'
_diffrn_radiation_monochromator 'mirror optics'
_diffrn_radiation_probe x-ray
_diffrn_radiation_type MoK\a
_diffrn_radiation_wavelength 0.71073
_diffrn_reflns_av_R_equivalents 0.1721
_diffrn_reflns_av_unetI/netI 0.0475
_diffrn_reflns_Laue_measured_fraction_full 0.998
_diffrn_reflns_Laue_measured_fraction_max 0.998
_diffrn_reflns_limit_h_max 28
_diffrn_reflns_limit_h_min -28
_diffrn_reflns_limit_k_max 28
_diffrn_reflns_limit_k_min -28
_diffrn_reflns_limit_l_max 18
_diffrn_reflns_limit_l_min -18
_diffrn_reflns_number 83728
_diffrn_reflns_point_group_measured_fraction_full 0.998
_diffrn_reflns_point_group_measured_fraction_max 0.998
_diffrn_reflns_theta_full 25.088
_diffrn_reflns_theta_max 25.088
_diffrn_reflns_theta_min 2.133
_diffrn_source 'microfocus sealed X-ray tube'
_diffrn_source_type 'Incoatec I\ms'
_diffrn_standards_number 0
_exptl_absorpt_coefficient_mu 1.148
_exptl_absorpt_correction_T_max 0.7452
_exptl_absorpt_correction_T_min 0.6383
_exptl_absorpt_correction_type multi-scan
_exptl_absorpt_process_details
;
SADABS-2016/2 (Bruker,2016/2) was used for absorption correction.
wR2(int) was 0.0789 before and 0.0617 after correction.
The Ratio of minimum to maximum transmission is 0.8565.
The \l/2 correction factor is Not present.
;
_exptl_crystal_colour yellow
_exptl_crystal_colour_primary yellow
_exptl_crystal_density_diffrn 0.809
_exptl_crystal_description octahedral
_exptl_crystal_F_000 2146
_exptl_crystal_size_max 0.06
_exptl_crystal_size_mid 0.04
_exptl_crystal_size_min 0.04
_refine_diff_density_max 1.008
_refine_diff_density_min -0.538
_refine_diff_density_rms 0.089
_refine_ls_extinction_method none
_refine_ls_goodness_of_fit_ref 1.048
_refine_ls_hydrogen_treatment constr
_refine_ls_matrix_type full
_refine_ls_number_parameters 154
_refine_ls_number_reflns 4425
_refine_ls_number_restraints 135
_refine_ls_restrained_S_all 1.079
_refine_ls_R_factor_all 0.0869
_refine_ls_R_factor_gt 0.0586
_refine_ls_shift/su_max 0.000
_refine_ls_shift/su_mean 0.000
_refine_ls_structure_factor_coef Fsqd
_refine_ls_weighting_details 'w=1/[\s^2^(Fo^2^)+(0.1243P)^2^+7.4385P] where P=(Fo^2^+2Fc^2^)/3'
_refine_ls_weighting_scheme calc
_refine_ls_wR_factor_gt 0.1820
_refine_ls_wR_factor_ref 0.2046
_reflns_Friedel_coverage 0.000
_reflns_number_gt 2893
_reflns_number_total 4425
_reflns_threshold_expression 'I > 2\s(I)'
_cod_data_source_file ja7b09496_si_004.cif
_cod_data_source_block oe_zru_sq
_cod_original_cell_volume 9086.5(8)
_cod_database_code 4131730
_shelx_shelxl_version_number 2016/6
_shelx_space_group_comment
;
The symmetry employed for this shelxl refinement is uniquely defined
by the following loop, which should always be used as a source of
symmetry information in preference to the above space-group names.
They are only intended as comments.
;
_shelx_estimated_absorpt_t_max 0.956
_shelx_estimated_absorpt_t_min 0.934
_olex2_refinement_description
;
1. Fixed Uiso
 At 1.2 times of:
  All C(H) groups
 At 1.5 times of:
  All C(H,H,H) groups
2. Restrained distances
 U1-O11 = U1-O12 = U2-O21 = U2-O22
 1.77 with sigma of 0.02
 C8-C4
 1.55 with sigma of 0.02
 O4-O21
 -2.7 with sigma of 0.02
3. Uiso/Uaniso restraints and constraints
Uanis(O4) \\sim Ueq, Uanis(C1) \\sim Ueq, Uanis(O3) \\sim Ueq, Uanis(C2) \\sim
Ueq, Uanis(C7) \\sim Ueq, Uanis(C6) \\sim Ueq, Uanis(C5) \\sim Ueq, Uanis(C4)
\\sim Ueq, Uanis(C8) \\sim Ueq, Uanis(C3) \\sim Ueq: with sigma of 0.015 and
sigma for terminal atoms of 0.03
4. Rigid body (RIGU) restrains
 O4, C1, O3, C2, C7, C6, C5, C4, C8, C3
 with sigma for 1-2 distances of 0.015 and sigma for 1-3 distances of 0.015
5. Others
 Fixed Uiso: O11(0.15) O12(0.15) O21(0.15) O22(0.15)
6.a Aromatic/amide H refined with riding coordinates:
 C3(H3), C6(H6), C7(H7)
6.b Idealised Me refined as rotating group:
 C8(H8A,H8B,H8C)
;
_olex2_submission_special_instructions 'No special instructions were received'

loop_
_space_group_symop_operation_xyz
'x, y, z'
'-x, -y, z'
'-y, x, z+1/2'
'y, -x, z+1/2'
'-x, y, -z'
'x, -y, -z'
'y, x, -z+1/2'
'-y, -x, -z+1/2'
'-x, -y, -z'
'x, y, -z'
'y, -x, -z-1/2'
'-y, x, -z-1/2'
'x, -y, z'
'-x, y, z'
'-y, -x, z-1/2'
'y, x, z-1/2'

loop_
_atom_site_label
_atom_site_type_symbol
_atom_site_fract_x
_atom_site_fract_y
_atom_site_fract_z
_atom_site_U_iso_or_equiv
_atom_site_adp_type
_atom_site_occupancy
_atom_site_site_symmetry_order
_atom_site_calc_flag
_atom_site_refinement_flags_posn
_atom_site_refinement_flags_adp
_atom_site_refinement_flags_occupancy
Zr1 Zr 0.07330(3) 0.500000 0.38798(5) 0.0454(3) Uani 1 2 d S T P
Zr2 Zr 0.000000 0.39831(3) 0.500000 0.0349(3) Uani 1 4 d S T P
O1 O 0.000000 0.4500(2) 0.3898(5) 0.075(2) Uani 1 2 d S T P
O2 O 0.0731(3) 0.4505(3) 0.500000 0.081(2) Uani 1 2 d S T P
O3 O 0.05499(14) 0.35037(14) 0.4166(3) 0.0543(10) Uani 1 1 d . U .
O4 O 0.10306(18) 0.41647(17) 0.3435(3) 0.0789(14) Uani 1 1 d D U .
O5 O 0.0658(3) 0.500000 0.2506(5) 0.096(2) Uani 1 2 d S T P
O6 O 0.1646(2) 0.500000 0.3961(5) 0.094(2) Uani 1 2 d S T P
C1 C 0.0933(3) 0.3660(2) 0.3659(5) 0.0689(18) Uani 1 1 d . U .
C2 C 0.1294(3) 0.3231(3) 0.3281(5) 0.078(2) Uani 1 1 d . U .
C3 C 0.1282(3) 0.2694(3) 0.3629(6) 0.094(3) Uani 1 1 d . U .
H3 H 0.103541 0.260884 0.408319 0.113 Uiso 1 1 calc R . .
C4 C 0.1631(3) 0.2290(3) 0.3309(6) 0.101(3) Uani 1 1 d D U .
C5 C 0.2013(3) 0.2421(3) 0.2672(6) 0.098(3) Uani 1 1 d . U .
C6 C 0.2033(4) 0.2960(3) 0.2347(7) 0.130(3) Uani 1 1 d . U .
H6 H 0.229391 0.305530 0.191643 0.156 Uiso 1 1 calc R . .
C7 C 0.1664(4) 0.3360(3) 0.2664(6) 0.120(3) Uani 1 1 d . U .
H7 H 0.167344 0.372684 0.244203 0.144 Uiso 1 1 calc R . .
C8 C 0.1610(6) 0.1697(4) 0.3674(8) 0.220(7) Uani 1 1 d D U .
H8A H 0.122503 0.160228 0.381998 0.330 Uiso 1 1 calc GR . .
H8B H 0.184117 0.167695 0.418713 0.330 Uiso 1 1 calc GR . .
H8C H 0.174973 0.143369 0.324914 0.330 Uiso 1 1 calc GR . .
U1 U 0.000000 0.54837(17) 0.1624(2) 0.118(2) Uani 0.160(3) 2 d DS T P
O11 O 0.000000 0.6171(6) 0.2135(12) 0.150 Uiso 0.560(16) 2 d DS T P
O12 O 0.000000 0.4804(11) 0.119(3) 0.150 Uiso 0.29(2) 2 d DS T P
U2 U 0.1341(5) 0.500000 0.1555(6) 0.138(6) Uani 0.0595(19) 2 d DS T P
O21 O 0.1683(6) 0.4560(6) 0.2267(9) 0.150 Uiso 0.407(10) 1 d D . .
O22 O 0.0969(16) 0.5595(12) 0.114(2) 0.150 Uiso 0.194(12) 1 d D . .

loop_
_atom_site_aniso_label
_atom_site_aniso_U_11
_atom_site_aniso_U_22
_atom_site_aniso_U_33
_atom_site_aniso_U_23
_atom_site_aniso_U_13
_atom_site_aniso_U_12
Zr1 0.0290(4) 0.0234(4) 0.0838(6) 0.000 0.0175(4) 0.000
Zr2 0.0152(4) 0.0142(4) 0.0754(7) 0.000 0.000 0.000
O1 0.030(3) 0.036(3) 0.158(7) 0.030(3) 0.000 0.000
O2 0.101(5) 0.066(4) 0.077(4) 0.000 0.000 -0.060(4)
O3 0.0309(18) 0.0309(18) 0.101(3) -0.0150(19) 0.0074(19) 0.0022(15)
O4 0.072(3) 0.043(2) 0.122(4) -0.005(2) 0.045(3) 0.012(2)
O5 0.114(6) 0.067(4) 0.107(6) 0.000 0.040(5) 0.000
O6 0.036(3) 0.068(4) 0.177(7) 0.000 0.036(4) 0.000
C1 0.051(3) 0.040(3) 0.115(5) -0.011(3) 0.012(4) 0.009(3)
C2 0.055(4) 0.046(3) 0.132(6) -0.014(4) 0.033(4) 0.015(3)
C3 0.076(4) 0.045(3) 0.162(7) -0.009(4) 0.046(5) 0.020(3)
C4 0.086(5) 0.054(4) 0.165(7) -0.002(4) 0.044(5) 0.026(4)
C5 0.068(4) 0.063(4) 0.162(7) -0.022(5) 0.043(5) 0.021(4)
C6 0.127(7) 0.085(5) 0.178(8) -0.020(6) 0.072(6) 0.031(5)
C7 0.122(6) 0.067(4) 0.172(8) -0.008(5) 0.077(6) 0.034(4)
C8 0.235(14) 0.107(8) 0.319(16) 0.041(9) 0.150(12) 0.080(9)
U1 0.194(4) 0.097(3) 0.062(2) 0.0151(18) 0.000 0.000
U2 0.138(10) 0.200(13) 0.077(6) 0.000 0.035(6) 0.000

loop_
_atom_type_symbol
_atom_type_description
_atom_type_scat_dispersion_real
_atom_type_scat_dispersion_imag
_atom_type_scat_source
C C 0.0033 0.0016 'International Tables Vol C Tables 4.2.6.8 and 6.1.1.4'
H H 0.0000 0.0000 'International Tables Vol C Tables 4.2.6.8 and 6.1.1.4'
O O 0.0106 0.0060 'International Tables Vol C Tables 4.2.6.8 and 6.1.1.4'
U U -9.6767 9.6646 'International Tables Vol C Tables 4.2.6.8 and 6.1.1.4'
Zr Zr -2.9673 0.5597 'International Tables Vol C Tables 4.2.6.8 and 6.1.1.4'

loop_
_geom_angle_atom_site_label_1
_geom_angle_atom_site_label_2
_geom_angle_atom_site_label_3
_geom_angle
_geom_angle_site_symmetry_1
_geom_angle_site_symmetry_3
Zr1 Zr1 Zr1 90.0 10_556 2_565
Zr2 Zr1 Zr1 59.737(14) 9_566 10_556
Zr2 Zr1 Zr1 59.666(12) . 2_565
Zr2 Zr1 Zr1 59.666(12) 9_566 2_565
Zr2 Zr1 Zr1 59.737(14) . 10_556
Zr2 Zr1 Zr2 88.96(2) . 9_566
O1 Zr1 Zr1 34.29(12) . 2_565
O1 Zr1 Zr1 89.2(2) . 10_556
O1 Zr1 Zr1 89.2(2) 2_565 10_556
O1 Zr1 Zr1 34.29(12) 2_565 2_565
O1 Zr1 Zr2 88.31(16) . 9_566
O1 Zr1 Zr2 88.31(16) 2_565 .
O1 Zr1 Zr2 35.03(17) . .
O1 Zr1 Zr2 35.03(17) 2_565 9_566
O1 Zr1 O1 68.6(2) . 2_565
O1 Zr1 O4 76.33(18) . .
O1 Zr1 O4 140.53(18) . 13_565
O1 Zr1 O4 76.33(18) 2_565 13_565
O1 Zr1 O4 140.53(18) 2_565 .
O1 Zr1 O5 86.8(3) 2_565 .
O1 Zr1 O5 86.8(3) . .
O1 Zr1 O6 145.49(12) . .
O1 Zr1 O6 145.49(12) 2_565 .
O2 Zr1 Zr1 89.84(18) . 2_565
O2 Zr1 Zr1 89.84(18) 13_565 2_565
O2 Zr1 Zr1 34.07(14) 13_565 10_556
O2 Zr1 Zr1 34.07(14) . 10_556
O2 Zr1 Zr2 35.77(14) 13_565 9_566
O2 Zr1 Zr2 88.49(18) 13_565 .
O2 Zr1 Zr2 88.49(18) . 9_566
O2 Zr1 Zr2 35.77(14) . .
O2 Zr1 O1 70.8(2) 13_565 2_565
O2 Zr1 O1 107.6(3) 13_565 .
O2 Zr1 O1 70.8(2) . .
O2 Zr1 O1 107.6(3) . 2_565
O2 Zr1 O2 68.1(3) . 13_565
O2 Zr1 O4 139.50(19) . 13_565
O2 Zr1 O4 76.0(2) . .
O2 Zr1 O4 76.0(2) 13_565 13_565
O2 Zr1 O4 139.50(19) 13_565 .
O2 Zr1 O5 145.62(13) 13_565 .
O2 Zr1 O5 145.62(13) . .
O2 Zr1 O6 87.4(3) 13_565 .
O2 Zr1 O6 87.4(3) . .
O4 Zr1 Zr1 108.15(14) . 10_556
O4 Zr1 Zr1 108.15(14) 13_565 10_556
O4 Zr1 Zr1 108.60(12) 13_565 2_565
O4 Zr1 Zr1 108.60(12) . 2_565
O4 Zr1 Zr2 72.00(11) . .
O4 Zr1 Zr2 160.95(11) 13_565 .
O4 Zr1 Zr2 160.96(11) . 9_566
O4 Zr1 Zr2 72.00(11) 13_565 9_566
O4 Zr1 O4 127.0(2) 13_565 .
O5 Zr1 Zr1 175.2(2) . 10_556
O5 Zr1 Zr1 85.2(2) . 2_565
O5 Zr1 Zr2 117.40(13) . .
O5 Zr1 Zr2 117.40(13) . 9_566
O5 Zr1 O4 73.51(16) . .
O5 Zr1 O4 73.51(16) . 13_565
O5 Zr1 O6 98.1(3) . .
O6 Zr1 Zr1 86.7(2) . 10_556
O6 Zr1 Zr1 176.7(2) . 2_565
O6 Zr1 Zr2 118.37(13) . 9_566
O6 Zr1 Zr2 118.37(13) . .
O6 Zr1 O4 72.52(14) . .
O6 Zr1 O4 72.52(14) . 13_565
Zr1 Zr2 Zr1 60.67(2) . 2_565
Zr1 Zr2 Zr1 60.67(2) 10_556 9_566
Zr1 Zr2 Zr1 60.53(3) . 10_556
Zr1 Zr2 Zr1 91.04(3) . 9_566
Zr1 Zr2 Zr1 60.53(3) 9_566 2_565
Zr1 Zr2 Zr1 91.04(2) 10_556 2_565
O1 Zr2 Zr1 90.01(16) . 10_556
O1 Zr2 Zr1 35.09(9) 10_556 10_556
O1 Zr2 Zr1 90.01(16) 10_556 .
O1 Zr2 Zr1 35.09(9) . 2_565
O1 Zr2 Zr1 35.09(9) . .
O1 Zr2 Zr1 90.01(16) 10_556 2_565
O1 Zr2 Zr1 35.09(9) 10_556 9_566
O1 Zr2 Zr1 90.01(16) . 9_566
O1 Zr2 O1 108.6(4) . 10_556
O1 Zr2 O2 70.15(13) 10_556 .
O1 Zr2 O2 70.15(13) 10_556 5_556
O1 Zr2 O2 70.15(13) . .
O1 Zr2 O2 70.15(13) . 5_556
O1 Zr2 O3 79.73(18) 10_556 5_556
O1 Zr2 O3 79.73(18) 10_556 10_556
O1 Zr2 O3 79.73(18) . .
O1 Zr2 O3 142.47(10) . 10_556
O1 Zr2 O3 142.47(10) 10_556 14
O1 Zr2 O3 142.47(10) . 5_556
O1 Zr2 O3 79.73(18) . 14
O1 Zr2 O3 142.48(10) 10_556 .
O2 Zr2 Zr1 90.19(17) . 2_565
O2 Zr2 Zr1 35.08(9) 5_556 9_566
O2 Zr2 Zr1 35.08(9) . .
O2 Zr2 Zr1 35.08(9) . 10_556
O2 Zr2 Zr1 35.08(9) 5_556 2_565
O2 Zr2 Zr1 90.19(17) 5_556 .
O2 Zr2 Zr1 90.19(17) 5_556 10_556
O2 Zr2 Zr1 90.19(17) . 9_566
O2 Zr2 O2 108.9(4) 5_556 .
O2 Zr2 O3 142.91(11) . 5_556
O2 Zr2 O3 79.33(18) . .
O2 Zr2 O3 79.33(18) . 10_556
O2 Zr2 O3 79.33(18) 5_556 5_556
O2 Zr2 O3 142.90(11) 5_556 .
O2 Zr2 O3 79.33(18) 5_556 14
O2 Zr2 O3 142.91(11) 5_556 10_556
O2 Zr2 O3 142.91(11) . 14
O3 Zr2 Zr1 111.87(11) . 2_565
O3 Zr2 Zr1 167.29(10) 5_556 .
O3 Zr2 Zr1 111.43(9) 14 9_566
O3 Zr2 Zr1 111.87(11) 14 .
O3 Zr2 Zr1 111.87(11) 5_556 10_556
O3 Zr2 Zr1 111.43(9) . 10_556
O3 Zr2 Zr1 111.43(9) 10_556 .
O3 Zr2 Zr1 76.25(9) 5_556 9_566
O3 Zr2 Zr1 76.25(9) . .
O3 Zr2 Zr1 76.25(9) 14 2_565
O3 Zr2 Zr1 111.87(11) 10_556 9_566
O3 Zr2 Zr1 167.29(10) . 9_566
O3 Zr2 Zr1 111.43(9) 5_556 2_565
O3 Zr2 Zr1 167.29(10) 14 10_556
O3 Zr2 Zr1 167.29(10) 10_556 2_565
O3 Zr2 Zr1 76.25(9) 10_556 10_556
O3 Zr2 O3 73.5(2) 14 5_556
O3 Zr2 O3 74.32(18) 10_556 5_556
O3 Zr2 O3 73.5(2) 10_556 .
O3 Zr2 O3 74.32(18) 14 .
O3 Zr2 O3 116.45(19) 14 10_556
O3 Zr2 O3 116.45(19) 5_556 .
Zr1 O1 Zr1 111.4(2) . 2_565
Zr2 O1 Zr1 109.9(2) . .
Zr2 O1 Zr1 109.9(2) . 2_565
Zr1 O2 Zr1 111.9(3) . 10_556
Zr1 O2 Zr2 109.1(2) . .
Zr1 O2 Zr2 109.1(2) 10_556 .
C1 O3 Zr2 130.9(3) . .
C1 O4 Zr1 134.5(4) . .
Zr1 O5 U1 129.0(3) . .
Zr1 O5 U1 129.0(3) . 2_565
Zr1 O5 U2 127.5(5) . .
U1 O5 U1 57.9(3) 2_565 .
U2 O5 U1 95.7(4) . 2_565
U2 O5 U1 95.7(4) . .
O3 C1 O4 125.6(5) . .
O3 C1 C2 118.1(6) . .
O4 C1 C2 116.3(6) . .
C3 C2 C1 118.4(6) . .
C7 C2 C1 121.1(6) . .
C7 C2 C3 120.2(6) . .
C2 C3 H3 120.2 . .
C4 C3 C2 119.7(7) . .
C4 C3 H3 120.2 . .
C3 C4 C5 120.2(7) . .
C3 C4 C8 119.8(8) . .
C5 C4 C8 119.9(7) . .
C4 C5 C5 123.1(8) . 7
C6 C5 C4 119.7(6) . .
C6 C5 C5 117.2(8) . 7
C5 C6 H6 120.5 . .
C5 C6 C7 119.1(8) . .
C7 C6 H6 120.5 . .
C2 C7 C6 121.1(8) . .
C2 C7 H7 119.4 . .
C6 C7 H7 119.4 . .
C4 C8 H8A 109.5 . .
C4 C8 H8B 109.5 . .
C4 C8 H8C 109.5 . .
H8A C8 H8B 109.5 . .
H8A C8 H8C 109.5 . .
H8B C8 H8C 109.5 . .
O5 U1 O5 82.3(3) . 2_565
O5 U1 U2 40.1(2) 2_565 2_565
O5 U1 U2 40.1(2) . .
O5 U1 U2 118.2(2) 2_565 .
O5 U1 U2 118.2(2) . 2_565
O5 U1 O22 66.8(6) 2_565 14
O5 U1 O22 148.4(6) 2_565 .
O5 U1 O22 148.4(6) . 14
O5 U1 O22 66.8(6) . .
U1 U1 O5 61.06(14) 2_565 .
U1 U1 O5 61.06(14) 2_565 2_565
U1 U1 U2 70.18(9) 2_565 .
U1 U1 U2 70.18(9) 2_565 2_565
U1 U1 O22 96.2(7) 2_565 .
U1 U1 O22 96.2(7) 2_565 14
O11 U1 O5 100.6(5) . .
O11 U1 O5 100.6(5) . 2_565
O11 U1 U1 154.1(6) . 2_565
O11 U1 U2 108.59(15) . 2_565
O11 U1 U2 108.59(15) . .
O11 U1 O22 92.1(8) . 14
O11 U1 O22 92.1(8) . .
O12 U1 O5 93.5(12) 2_565 2_565
O12 U1 O5 77.0(12) . .
O12 U1 O5 77.0(12) . 2_565
O12 U1 O5 93.5(12) 2_565 .
O12 U1 U1 44.6(15) 2_565 2_565
O12 U1 U1 22.6(15) . 2_565
O12 U1 O11 176.7(16) . .
O12 U1 O11 161.3(16) 2_565 .
O12 U1 O12 22.0(11) 2_565 .
O12 U1 U2 74.7(4) 2_565 .
O12 U1 U2 71.0(2) . .
O12 U1 U2 74.7(4) 2_565 2_565
O12 U1 U2 71.0(2) . 2_565
O12 U1 O22 82.1(10) 2_565 14
O12 U1 O22 89.0(9) . .
O12 U1 O22 89.0(9) . 14
O12 U1 O22 82.1(10) 2_565 .
U2 U1 U2 140.2(2) . 2_565
O22 U1 U2 30.4(5) . .
O22 U1 U2 156.4(10) . 2_565
O22 U1 U2 156.4(10) 14 .
O22 U1 U2 30.4(5) 14 2_565
O22 U1 O22 142.2(14) 14 .
U1 O12 U1 113(3) 2_565 .
O12 O12 U1 135.4(15) 2_565 2_565
O12 O12 U1 22.6(15) 2_565 .
O5 U2 U1 44.2(3) . .
O5 U2 U1 44.2(3) . 2_565
U1 U2 U1 39.64(19) . 2_565
O21 U2 O5 85.2(6) 13_565 .
O21 U2 O5 85.2(6) . .
O21 U2 U1 102.5(6) 13_565 .
O21 U2 U1 128.9(6) 13_565 2_565
O21 U2 U1 102.5(6) . 2_565
O21 U2 U1 128.9(6) . .
O21 U2 O21 74.6(12) . 13_565
O21 U2 O22 89.0(14) 13_565 .
O21 U2 O22 160.4(15) 13_565 13_565
O21 U2 O22 160.4(15) . .
O21 U2 O22 89.0(14) . 13_565
O22 U2 O5 82.7(13) 13_565 .
O22 U2 O5 82.8(13) . .
O22 U2 U1 79.3(14) 13_565 .
O22 U2 U1 79.3(14) . 2_565
O22 U2 U1 43.7(13) 13_565 2_565
O22 U2 U1 43.7(13) . .
O22 U2 O22 105(3) . 13_565
U2 O22 U1 105.9(17) . .

loop_
_geom_bond_atom_site_label_1
_geom_bond_atom_site_label_2
_geom_bond_distance
_geom_bond_site_symmetry_2
Zr1 Zr1 3.5187(17) 10_556
Zr1 Zr1 3.5262(13) 2_565
Zr1 Zr2 3.4909(7) 9_566
Zr1 Zr2 3.4909(7) .
Zr1 O1 2.134(3) .
Zr1 O1 2.134(3) 2_565
Zr1 O2 2.124(3) .
Zr1 O2 2.124(3) 13_565
Zr1 O4 2.245(4) .
Zr1 O4 2.245(4) 13_565
Zr1 O5 2.164(9) .
Zr1 O6 2.201(6) .
Zr2 O1 2.131(6) .
Zr2 O1 2.131(6) 10_556
Zr2 O2 2.160(5) 5_556
Zr2 O2 2.160(5) .
Zr2 O3 2.190(4) 5_556
Zr2 O3 2.190(4) 10_556
Zr2 O3 2.190(4) .
Zr2 O3 2.190(4) 14
O3 C1 1.275(7) .
O4 C1 1.284(7) .
O5 U1 2.404(8) .
O5 U1 2.404(8) 2_565
O5 U2 2.221(12) .
C1 C2 1.473(8) .
C2 C3 1.405(9) .
C2 C7 1.351(10) .
C3 H3 0.9500 .
C3 C4 1.378(9) .
C4 C5 1.396(11) .
C4 C8 1.538(10) .
C5 C5 1.488(12) 7
C5 C6 1.395(11) .
C6 H6 0.9500 .
C6 C7 1.400(9) .
C7 H7 0.9500 .
C8 H8A 0.9800 .
C8 H8B 0.9800 .
C8 H8C 0.9800 .
U1 U1 2.327(8) 2_565
U1 O11 1.838(14) .
U1 O12 1.772(19) .
U1 O12 0.97(4) 2_565
U1 U2 3.431(11) .
U1 U2 3.431(11) 2_565
U1 O22 2.46(4) 14
U1 O22 2.46(4) .
O12 O12 0.94(5) 2_565
U2 O21 1.745(14) .
U2 O21 1.745(14) 13_565
U2 O22 1.806(19) .
U2 O22 1.806(19) 13_565
